data_7226723
loop_
_publ_author_name
'Opris, Dorina'
'Caspari, Philip'
'Nueesch, Frank'
'Neels, Antonia'

_publ_section_title
;
 Mild synthesis of mercaptonitriles from vinyl nitriles and their
 cyclization reactions
;
_journal_name_full 'RSC Adv.'
_journal_paper_doi 10.1039/C6RA21948A
_journal_year 2016
_chemical_formula_moiety 'C6 H8 N2 S'
_chemical_formula_sum 'C6 H8 N2 S'
_chemical_formula_weight 140.20
_space_group_crystal_system monoclinic
_space_group_IT_number 15
_space_group_name_Hall '-C 2yc'
_space_group_name_H-M_alt 'C 1 2/c 1'
_symmetry_space_group_name_Hall '-C 2yc'
_symmetry_space_group_name_H-M 'C 1 2/c 1'
_atom_sites_solution_hydrogens difmap
_audit_creation_method SHELXL-2014/7
_audit_update_record
;
2016-09-28 deposited with the CCDC.
2016-10-06 downloaded from the CCDC.
;
_cell_angle_alpha 90
_cell_angle_beta 133.640(3)
_cell_angle_gamma 90
_cell_formula_units_Z 8
_cell_length_a 15.7040(8)
_cell_length_b 7.7645(4)
_cell_length_c 15.7661(9)
_cell_measurement_reflns_used 10685
_cell_measurement_temperature 173(2)
_cell_measurement_theta_max 29.47
_cell_measurement_theta_min 2.82
_cell_volume 1391.24(15)
_computing_cell_refinement 'STOE X-AREA'
_computing_data_collection 'STOE X-AREA'
_computing_data_reduction 'STOE X-RED'
_computing_molecular_graphics 'PLATON (Spek, 2003)'
_computing_publication_material 'SHELXL (Sheldrick, 2014)'
_computing_structure_refinement 'SHELXL (Sheldrick, 2014)'
_computing_structure_solution 'SHELXS (Sheldrick, 2008)'
_diffrn_ambient_temperature 173(2)
_diffrn_detector_area_resol_mean 6.67
_diffrn_measured_fraction_theta_full 1.000
_diffrn_measured_fraction_theta_max 0.993
_diffrn_measurement_device_type 'STOE IPDS 2'
_diffrn_measurement_method 'rotation method'
_diffrn_radiation_type MoK\a
_diffrn_radiation_wavelength 0.71073
_diffrn_reflns_av_R_equivalents 0.0574
_diffrn_reflns_av_unetI/netI 0.0282
_diffrn_reflns_Laue_measured_fraction_full 1.000
_diffrn_reflns_Laue_measured_fraction_max 0.993
_diffrn_reflns_limit_h_max 21
_diffrn_reflns_limit_h_min -21
_diffrn_reflns_limit_k_max 10
_diffrn_reflns_limit_k_min -10
_diffrn_reflns_limit_l_max 21
_diffrn_reflns_limit_l_min -21
_diffrn_reflns_number 10854
_diffrn_reflns_point_group_measured_fraction_full 1.000
_diffrn_reflns_point_group_measured_fraction_max 0.993
_diffrn_reflns_theta_full 25.242
_diffrn_reflns_theta_max 29.189
_diffrn_reflns_theta_min 2.816
_diffrn_source 'sealed X-ray tube, 12 x 0.4 mm long-fine focus'
_exptl_absorpt_coefficient_mu 0.371
_exptl_absorpt_correction_type none
_exptl_crystal_colour colourless
_exptl_crystal_density_diffrn 1.339
_exptl_crystal_description rod
_exptl_crystal_F_000 592
_exptl_crystal_size_max 0.500
_exptl_crystal_size_mid 0.300
_exptl_crystal_size_min 0.200
_refine_diff_density_max 0.272
_refine_diff_density_min -0.400
_refine_diff_density_rms 0.070
_refine_ls_extinction_method none
_refine_ls_goodness_of_fit_ref 1.149
_refine_ls_hydrogen_treatment refall
_refine_ls_matrix_type full
_refine_ls_number_parameters 114
_refine_ls_number_reflns 1867
_refine_ls_number_restraints 0
_refine_ls_restrained_S_all 1.149
_refine_ls_R_factor_all 0.0357
_refine_ls_R_factor_gt 0.0301
_refine_ls_shift/su_max 0.000
_refine_ls_shift/su_mean 0.000
_refine_ls_structure_factor_coef Fsqd
_refine_ls_weighting_details 'w=1/[\s^2^(Fo^2^)+(0.0548P)^2^+0.3965P] where P=(Fo^2^+2Fc^2^)/3'
_refine_ls_weighting_scheme calc
_refine_ls_wR_factor_gt 0.0876
_refine_ls_wR_factor_ref 0.0969
_reflns_Friedel_coverage 0.000
_reflns_number_gt 1656
_reflns_number_total 1867
_reflns_threshold_expression 'I > 2\s(I)'
_cod_data_source_file c6ra21948a2.cif
_cod_data_source_block Compound-8
_cod_original_cell_volume 1391.23(14)
_cod_database_code 7226723
_shelx_shelxl_version_number 2014/7
_shelx_space_group_comment
; 
The symmetry employed for this shelxl refinement is uniquely defined 
by the following loop, which should always be used as a source of 
symmetry information in preference to the above space-group names. 
They are only intended as comments. 
;
_shelx_estimated_absorpt_t_min 0.836
_shelx_estimated_absorpt_t_max 0.929

loop_
_space_group_symop_operation_xyz
'x, y, z'
'-x, y, -z+1/2'
'x+1/2, y+1/2, z'
'-x+1/2, y+1/2, -z+1/2'
'-x, -y, -z'
'x, -y, z-1/2'
'-x+1/2, -y+1/2, -z'
'x+1/2, -y+1/2, z-1/2'

loop_
_atom_site_label
_atom_site_type_symbol
_atom_site_fract_x
_atom_site_fract_y
_atom_site_fract_z
_atom_site_U_iso_or_equiv
_atom_site_adp_type
_atom_site_occupancy
_atom_site_site_symmetry_order
_atom_site_calc_flag
C1 C -0.01554(10) 0.52543(15) 0.11414(10) 0.0213(2) Uani 1 1 d
C2 C -0.11421(11) 0.43994(15) 0.02091(10) 0.0223(2) Uani 1 1 d
C3 C -0.12181(12) 0.25081(16) -0.00694(12) 0.0281(3) Uani 1 1 d
H3A H -0.1279(15) 0.238(2) -0.0729(15) 0.032(4) Uiso 1 1 d
H3B H -0.1933(17) 0.206(2) -0.0320(16) 0.042(5) Uiso 1 1 d
C4 C -0.01802(13) 0.14615(16) 0.09721(13) 0.0318(3) Uani 1 1 d
H4A H -0.0213(15) 0.137(2) 0.1539(15) 0.032(4) Uiso 1 1 d
H4B H -0.0255(16) 0.027(2) 0.0694(15) 0.039(4) Uiso 1 1 d
C5 C 0.09793(12) 0.22445(17) 0.14970(12) 0.0308(3) Uani 1 1 d
H5A H 0.1019(16) 0.241(2) 0.0900(16) 0.038(4) Uiso 1 1 d
H5B H 0.1627(18) 0.156(3) 0.2108(17) 0.046(5) Uiso 1 1 d
C6 C -0.21883(11) 0.53751(16) -0.05875(11) 0.0248(3) Uani 1 1 d
N1 N -0.01359(10) 0.69715(14) 0.13548(10) 0.0273(2) Uani 1 1 d
H1N H 0.0526(16) 0.736(2) 0.2049(15) 0.032(4) Uiso 1 1 d
H2N H -0.0792(17) 0.739(2) 0.1110(15) 0.036(4) Uiso 1 1 d
N2 N -0.30490(10) 0.61495(16) -0.12540(11) 0.0347(3) Uani 1 1 d
S1 S 0.12310(3) 0.43027(4) 0.21769(3) 0.02845(13) Uani 1 1 d

loop_
_atom_site_aniso_label
_atom_site_aniso_U_11
_atom_site_aniso_U_22
_atom_site_aniso_U_33
_atom_site_aniso_U_23
_atom_site_aniso_U_13
_atom_site_aniso_U_12
C1 0.0198(5) 0.0220(5) 0.0188(5) 0.0017(4) 0.0121(4) 0.0020(4)
C2 0.0189(5) 0.0221(5) 0.0207(5) 0.0011(4) 0.0117(5) 0.0013(4)
C3 0.0255(6) 0.0227(5) 0.0286(6) -0.0032(5) 0.0158(5) -0.0037(5)
C4 0.0351(7) 0.0213(6) 0.0362(7) 0.0049(5) 0.0235(6) 0.0014(5)
C5 0.0284(6) 0.0257(6) 0.0320(6) 0.0058(5) 0.0185(6) 0.0082(5)
C6 0.0193(5) 0.0270(5) 0.0221(5) -0.0029(4) 0.0120(5) -0.0015(4)
N1 0.0223(5) 0.0241(5) 0.0262(5) -0.0051(4) 0.0132(4) 0.0006(4)
N2 0.0224(6) 0.0367(6) 0.0313(6) 0.0007(5) 0.0132(5) 0.0060(5)
S1 0.01749(18) 0.03049(19) 0.02223(18) 0.00167(10) 0.00797(15) 0.00425(10)

loop_
_atom_type_symbol
_atom_type_description
_atom_type_scat_dispersion_real
_atom_type_scat_dispersion_imag
_atom_type_scat_source
C C 0.0033 0.0016 'International Tables Vol C Tables 4.2.6.8 and 6.1.1.4'
H H 0.0000 0.0000 'International Tables Vol C Tables 4.2.6.8 and 6.1.1.4'
N N 0.0061 0.0033 'International Tables Vol C Tables 4.2.6.8 and 6.1.1.4'
S S 0.1246 0.1234 'International Tables Vol C Tables 4.2.6.8 and 6.1.1.4'

loop_
_geom_angle_atom_site_label_1
_geom_angle_atom_site_label_2
_geom_angle_atom_site_label_3
_geom_angle
C2 C1 N1 123.69(11)
C2 C1 S1 123.95(9)
N1 C1 S1 112.35(9)
C1 C2 C6 117.12(10)
C1 C2 C3 126.05(11)
C6 C2 C3 116.82(11)
C2 C3 C4 113.17(11)
C2 C3 H3A 109.7(10)
C4 C3 H3A 109.7(10)
C2 C3 H3B 108.0(11)
C4 C3 H3B 109.0(11)
H3A C3 H3B 107.1(15)
C5 C4 C3 111.33(11)
C5 C4 H4A 110.4(11)
C3 C4 H4A 110.5(11)
C5 C4 H4B 110.3(11)
C3 C4 H4B 107.9(10)
H4A C4 H4B 106.3(14)
C4 C5 S1 111.54(10)
C4 C5 H5A 112.0(11)
S1 C5 H5A 108.2(10)
C4 C5 H5B 112.1(12)
S1 C5 H5B 104.5(12)
H5A C5 H5B 108.2(15)
N2 C6 C2 178.70(14)
C1 N1 H1N 115.9(11)
C1 N1 H2N 115.6(12)
H1N N1 H2N 115.9(16)
C1 S1 C5 101.43(6)

loop_
_geom_bond_atom_site_label_1
_geom_bond_atom_site_label_2
_geom_bond_distance
C1 C2 1.3632(16)
C1 N1 1.3703(15)
C1 S1 1.7451(12)
C2 C6 1.4151(16)
C2 C3 1.5137(17)
C3 C4 1.5229(19)
C3 H3A 0.983(17)
C3 H3B 0.96(2)
C4 C5 1.513(2)
C4 H4A 0.933(17)
C4 H4B 0.995(19)
C5 S1 1.8095(14)
C5 H5A 0.994(18)
C5 H5B 0.94(2)
C6 N2 1.1542(18)
N1 H1N 0.893(18)
N1 H2N 0.875(19)

loop_
_geom_hbond_atom_site_label_D
_geom_hbond_atom_site_label_H
_geom_hbond_atom_site_label_A
_geom_hbond_distance_DH
_geom_hbond_distance_HA
_geom_hbond_distance_DA
_geom_hbond_angle_DHA
_geom_hbond_site_symmetry_A
N1 H1N N2 0.893(18) 2.290(18) 3.1668(16) 166.8(15) 8_566
N1 H2N N2 0.875(19) 2.286(19) 3.1069(16) 156.3(15) 7_465

loop_
_geom_torsion_atom_site_label_1
_geom_torsion_atom_site_label_2
_geom_torsion_atom_site_label_3
_geom_torsion_atom_site_label_4
_geom_torsion
N1 C1 C2 C6 1.64(18)
S1 C1 C2 C6 -176.73(9)
N1 C1 C2 C3 -179.81(12)
S1 C1 C2 C3 1.81(19)
C1 C2 C3 C4 17.57(19)
C6 C2 C3 C4 -163.88(12)
C2 C3 C4 C5 -52.98(16)
C3 C4 C5 S1 67.45(14)
C2 C1 S1 C5 10.10(12)
N1 C1 S1 C5 -168.44(9)
C4 C5 S1 C1 -42.91(11)
